data_1568107
loop_
_publ_author_name
'Karges, Johannes'
'Giardini, Miriam A.'
'Blacque, Olivier'
'Woodworth, Brendon'
'Siqueira-Neto, Jair L'
'Cohen, Seth M.'

_publ_section_title
;
 Enantioselective inhibition of the SARS-CoV-2 main protease with
 rhenium(i) picolinic acid complexes.
;
_journal_issue 3
_journal_name_full 'Chemical science'
_journal_page_first 711
_journal_page_last 720
_journal_paper_doi 10.1039/d2sc05473f
_journal_volume 14
_journal_year 2023
_chemical_formula_moiety 'C9 H7 N2 O6 Re, H2 O'
_chemical_formula_sum 'C9 H9 N2 O7 Re'
_chemical_formula_weight 443.38
_space_group_crystal_system monoclinic
_space_group_IT_number 15
_space_group_name_Hall '-C 2yc'
_space_group_name_H-M_alt 'C 1 2/c 1'
_atom_sites_solution_hydrogens mixed
_atom_sites_solution_primary dual
_audit_creation_date 2021-04-21
_audit_creation_method
;
Olex2 1.3
(compiled 2020.11.12 svn.r5f609507 for OlexSys, GUI svn.r6272)
;
_audit_update_record
;
2022-09-06 deposited with the CCDC.	2022-12-13 downloaded from the CCDC.
;
_cell_angle_alpha 90
_cell_angle_beta 98.0757(8)
_cell_angle_gamma 90
_cell_formula_units_Z 8
_cell_length_a 24.23071(18)
_cell_length_b 11.28656(8)
_cell_length_c 8.98742(7)
_cell_measurement_reflns_used 9443
_cell_measurement_temperature 160(1)
_cell_measurement_theta_max 76.1950
_cell_measurement_theta_min 3.6650
_cell_volume 2433.52(3)
_computing_cell_refinement 'CrysAlisPro 1.171.40.68a (Rigaku OD, 2019)'
_computing_data_collection 'CrysAlisPro 1.171.40.68a (Rigaku OD, 2019)'
_computing_data_reduction 'CrysAlisPro 1.171.40.68a (Rigaku OD, 2019)'
_computing_molecular_graphics 'Olex2 1.3 (Dolomanov et al., 2009)'
_computing_publication_material 'Olex2 1.3 (Dolomanov et al., 2009)'
_computing_structure_refinement 'SHELXL (Sheldrick, 2015b)'
_computing_structure_solution 'SHELXT (Sheldrick, 2015a)'
_diffrn_ambient_environment N~2~
_diffrn_ambient_temperature 160(1)
_diffrn_detector 'CCD plate'
_diffrn_detector_area_resol_mean 10.3801
_diffrn_detector_type Atlas
_diffrn_measured_fraction_theta_full 0.999
_diffrn_measured_fraction_theta_max 0.997
_diffrn_measurement_details
;
List of Runs (angles in degrees, time in seconds):

  # Type    Start    End  Width  t~exp~   \w     \q     \k     \f   Frames
#--------------------------------------------------------------------------
  1  \w    -87.00  -6.00   1.00    1.00    --  -42.61 125.00  90.00   81
  2  \w   -129.00  44.00   1.00    1.00    --  -42.61   0.00 -30.00  173
  3  \w     11.00  42.00   1.00    1.00    --   42.61  78.00  65.23   31
  4  \w    103.00 178.00   1.00    3.00    --  111.00  77.00 120.00   75
  5  \w     30.00 107.00   1.00    3.00    --  111.00 -94.00  60.00   77
  6  \w    104.00 178.00   1.00    3.00    --  111.00 111.00  60.00   74
  7  \w     36.00 109.00   1.00    3.00    --  111.00-111.00-180.00   73
  8  \w     36.00 109.00   1.00    3.00    --  111.00-111.00-150.00   73
  9  \w    103.00 178.00   1.00    3.00    --  111.00  77.00  90.00   75
 10  \w    104.00 178.00   1.00    3.00    --  111.00 111.00 150.00   74
 11  \w     30.00 107.00   1.00    3.00    --  111.00 -94.00  90.00   77
 12  \w     36.00 109.00   1.00    3.00    --  111.00-111.00 -60.00   73
 13  \w    103.00 178.00   1.00    3.00    --  111.00  77.00 -30.00   75
 14  \w     61.00 146.00   1.00    3.00    --  111.00 178.00 150.00   85
 15  \w     30.00 107.00   1.00    3.00    --  111.00 -94.00-120.00   77
 16  \w    -65.00  30.00   1.00    1.00    --  -42.61  37.00  30.00   95
 17  \w     11.00  42.00   1.00    1.00    --   42.61  79.00  -3.84   31
 18  \w     16.00 113.00   1.00    1.00    --   42.61  57.00-120.00   97
 19  \w     10.00  42.00   1.00    1.00    --   42.61  80.00 168.78   32
 20  \w     87.00 178.00   1.00    3.00    --  111.00  30.00  60.00   91
 21  \w     87.00 172.00   1.00    3.00    --  111.00  30.00-150.00   85
 22  \w     87.00 178.00   1.00    3.00    --  111.00  45.00 -90.00   91
;
_diffrn_measurement_device 'four-circle diffractometer'
_diffrn_measurement_device_type 'SuperNova, Dual, Cu at home/near, Atlas'
_diffrn_measurement_method '\w scans'
_diffrn_orient_matrix_type 'CrysAlisPro convention (1999,Acta A55,543-557)'
_diffrn_orient_matrix_UB_11 0.0057472000
_diffrn_orient_matrix_UB_12 0.0393567000
_diffrn_orient_matrix_UB_13 -0.1611609000
_diffrn_orient_matrix_UB_21 -0.0073376000
_diffrn_orient_matrix_UB_22 -0.1294746000
_diffrn_orient_matrix_UB_23 -0.0538242000
_diffrn_orient_matrix_UB_31 -0.0635323000
_diffrn_orient_matrix_UB_32 0.0185673000
_diffrn_orient_matrix_UB_33 -0.0329707000
_diffrn_radiation_monochromator mirror
_diffrn_radiation_probe x-ray
_diffrn_radiation_type 'Cu K\a'
_diffrn_radiation_wavelength 1.54184
_diffrn_reflns_av_R_equivalents 0.0266
_diffrn_reflns_av_unetI/netI 0.0151
_diffrn_reflns_Laue_measured_fraction_full 0.999
_diffrn_reflns_Laue_measured_fraction_max 0.997
_diffrn_reflns_limit_h_max 22
_diffrn_reflns_limit_h_min -30
_diffrn_reflns_limit_k_max 14
_diffrn_reflns_limit_k_min -14
_diffrn_reflns_limit_l_max 11
_diffrn_reflns_limit_l_min -11
_diffrn_reflns_number 11222
_diffrn_reflns_point_group_measured_fraction_full 0.999
_diffrn_reflns_point_group_measured_fraction_max 0.997
_diffrn_reflns_theta_full 67.684
_diffrn_reflns_theta_max 74.421
_diffrn_reflns_theta_min 3.685
_diffrn_source 'micro-focus sealed X-ray tube'
_diffrn_source_type 'SuperNova (Cu) X-ray Source'
_exptl_absorpt_coefficient_mu 19.885
_exptl_absorpt_correction_T_max 0.230
_exptl_absorpt_correction_T_min 0.031
_exptl_absorpt_correction_type analytical
_exptl_absorpt_process_details
;
CrysAlisPro 1.171.40.68a (Rigaku Oxford Diffraction, 2019)
Analytical numeric absorption correction using a multifaceted crystal
model based on expressions derived by R.C. Clark & J.S. Reid.
(Clark, R. C. & Reid, J. S. (1995). Acta Cryst. A51, 887-897)
Empirical absorption correction using spherical harmonics,
 implemented in SCALE3 ABSPACK scaling algorithm.
;
_exptl_crystal_colour colourless
_exptl_crystal_density_diffrn 2.420
_exptl_crystal_description plate
_exptl_crystal_F_000 1664
_exptl_crystal_size_max 0.43
_exptl_crystal_size_mid 0.23
_exptl_crystal_size_min 0.13
_refine_diff_density_max 0.995
_refine_diff_density_min -1.955
_refine_diff_density_rms 0.188
_refine_ls_extinction_coef 0.00082(3)
_refine_ls_extinction_expression Fc^*^=kFc[1+0.001xFc^2^\l^3^/sin(2\q)]^-1/4^
_refine_ls_extinction_method 'SHELXL-2018/3 (Sheldrick, 2015b)'
_refine_ls_goodness_of_fit_ref 1.252
_refine_ls_hydrogen_treatment mixed
_refine_ls_matrix_type full
_refine_ls_number_parameters 200
_refine_ls_number_reflns 2483
_refine_ls_number_restraints 3
_refine_ls_restrained_S_all 1.251
_refine_ls_R_factor_all 0.0273
_refine_ls_R_factor_gt 0.0272
_refine_ls_shift/su_max 0.001
_refine_ls_shift/su_mean 0.000
_refine_ls_structure_factor_coef Fsqd
_refine_ls_weighting_details 'w=1/[\s^2^(Fo^2^)+(0.0422P)^2^+8.6212P] where P=(Fo^2^+2Fc^2^)/3'
_refine_ls_weighting_scheme calc
_refine_ls_wR_factor_gt 0.0705
_refine_ls_wR_factor_ref 0.0706
_reflns_Friedel_coverage 0.000
_reflns_number_gt 2475
_reflns_number_total 2483
_reflns_threshold_expression 'I > 2\s(I)'
_cod_data_source_file d2sc05473f2.cif
_cod_data_source_block 30
_cod_depositor_comments 'Adding full bibliography for 1568094--1568122.cif.'
_cod_database_code 1568107
_shelx_shelxl_version_number 2018/3
_shelx_space_group_comment
;
The symmetry employed for this shelxl refinement is uniquely defined
by the following loop, which should always be used as a source of
symmetry information in preference to the above space-group names.
They are only intended as comments.
;
_shelx_estimated_absorpt_t_max 0.182
_shelx_estimated_absorpt_t_min 0.043
_olex2_refinement_description
;
1. Fixed Uiso
 At 1.2 times of:
  H7 of C7, H6 of C6, H4 of C4
 At 1.5 times of:
  H7C of C2
2. Restrained distances
 O7-H7B = O7-H7A
 0.82 with sigma of 0.02
 O7-H7C
 0.82 with sigma of 0.02
3. Others
 Fixed Sof: H7A(0.5) H7B(0.5)
4.a Aromatic/amide H refined with riding coordinates:
 C4(H4), C6(H6), C7(H7)
;

loop_
_space_group_symop_operation_xyz
'x, y, z'
'-x, y, -z+1/2'
'x+1/2, y+1/2, z'
'-x+1/2, y+1/2, -z+1/2'
'-x, -y, -z'
'x, -y, z-1/2'
'-x+1/2, -y+1/2, -z'
'x+1/2, -y+1/2, z-1/2'

loop_
_atom_site_label
_atom_site_type_symbol
_atom_site_fract_x
_atom_site_fract_y
_atom_site_fract_z
_atom_site_U_iso_or_equiv
_atom_site_adp_type
_atom_site_occupancy
_atom_site_site_symmetry_order
_atom_site_calc_flag
_atom_site_refinement_flags_posn
_atom_site_refinement_flags_adp
_atom_site_refinement_flags_occupancy
_atom_site_disorder_assembly
_atom_site_disorder_group
C1 C 0.62799(17) 0.0021(4) 0.4270(5) 0.0203(8) Uani 1 1 d . . . . .
C2 C 0.6885(2) 0.1611(3) 0.5918(6) 0.0207(9) Uani 1 1 d . . . . .
H7C H 0.544(2) 0.055(3) 0.160(7) 0.031 Uiso 1 1 d D U . . .
C3 C 0.69338(17) 0.1401(4) 0.2952(5) 0.0217(8) Uani 1 1 d . . . . .
C4 C 0.66228(15) 0.4458(3) 0.4617(4) 0.0150(7) Uani 1 1 d . . . . .
H4 H 0.690542 0.419920 0.538879 0.018 Uiso 1 1 calc R U . . .
C5 C 0.65451(17) 0.5661(4) 0.4384(4) 0.0181(7) Uani 1 1 d . . . . .
C6 C 0.61331(17) 0.6048(3) 0.3225(5) 0.0187(7) Uani 1 1 d . . . . .
H6 H 0.607318 0.686841 0.302696 0.022 Uiso 1 1 calc R U . . .
C7 C 0.58183(17) 0.5200(4) 0.2383(4) 0.0176(8) Uani 1 1 d . . . . .
H7 H 0.553600 0.543287 0.159489 0.021 Uiso 1 1 calc R U . . .
C8 C 0.59148(15) 0.4006(3) 0.2688(4) 0.0134(7) Uani 1 1 d . . . . .
C9 C 0.55861(15) 0.3053(4) 0.1838(4) 0.0143(7) Uani 1 1 d . . . . .
N1 N 0.63146(12) 0.3643(3) 0.3794(4) 0.0138(6) Uani 1 1 d . . . . .
N2 N 0.68535(17) 0.6469(4) 0.5299(4) 0.0241(7) Uani 1 1 d . . . . .
H2A H 0.683(2) 0.713(6) 0.509(7) 0.027(15) Uiso 1 1 d . . . . .
H2B H 0.713(3) 0.616(6) 0.598(8) 0.048(18) Uiso 1 1 d . . . . .
O1 O 0.62539(15) -0.0981(3) 0.4319(4) 0.0319(7) Uani 1 1 d . . . . .
O2 O 0.71936(16) 0.1540(3) 0.6997(4) 0.0348(8) Uani 1 1 d . . . . .
O3 O 0.72752(14) 0.1164(3) 0.2248(4) 0.0309(7) Uani 1 1 d . . . . .
O4 O 0.56765(11) 0.2129(3) 0.5418(3) 0.0180(5) Uani 1 1 d . . . . .
H4A H 0.534(3) 0.248(6) 0.494(7) 0.040(16) Uiso 1 1 d . . . . .
H4B H 0.554(3) 0.149(7) 0.577(8) 0.043(19) Uiso 1 1 d . . . . .
O5 O 0.52174(14) 0.3304(2) 0.0801(4) 0.0199(7) Uani 1 1 d . . . . .
O6 O 0.57151(12) 0.1981(3) 0.2267(3) 0.0166(5) Uani 1 1 d . . . . .
O7 O 0.52990(14) -0.0111(3) 0.1359(4) 0.0261(6) Uani 1 1 d D . . . .
H7A H 0.514(9) -0.02(2) 0.049(10) 0.10(8) Uiso 0.5 1 d D . P A -2
H7B H 0.514(5) -0.023(10) 0.210(9) 0.03(3) Uiso 0.5 1 d D . P B -1
Re1 Re 0.63528(2) 0.17215(2) 0.41331(2) 0.01323(11) Uani 1 1 d . . . . .

loop_
_atom_site_aniso_label
_atom_site_aniso_U_11
_atom_site_aniso_U_22
_atom_site_aniso_U_33
_atom_site_aniso_U_23
_atom_site_aniso_U_13
_atom_site_aniso_U_12
C1 0.0173(18) 0.016(2) 0.026(2) 0.0019(15) -0.0015(15) 0.0015(14)
C2 0.020(2) 0.0105(17) 0.030(2) 0.0022(15) -0.0026(18) -0.0010(14)
C3 0.022(2) 0.0125(17) 0.030(2) -0.0010(16) -0.0019(16) -0.0007(15)
C4 0.0130(16) 0.0141(17) 0.0163(16) -0.0019(14) -0.0033(13) -0.0028(13)
C5 0.022(2) 0.0169(18) 0.0159(17) -0.0020(14) 0.0052(14) -0.0018(15)
C6 0.0238(19) 0.0092(16) 0.0220(18) 0.0046(14) -0.0003(15) 0.0007(14)
C7 0.0194(19) 0.0143(18) 0.0177(17) 0.0011(14) -0.0017(14) 0.0012(14)
C8 0.0137(16) 0.0116(16) 0.0134(16) 0.0003(13) -0.0031(13) -0.0016(13)
C9 0.0108(16) 0.0160(16) 0.0159(17) -0.0007(14) 0.0012(14) -0.0011(14)
N1 0.0121(14) 0.0095(16) 0.0187(14) 0.0011(13) -0.0016(11) -0.0003(11)
N2 0.029(2) 0.0143(17) 0.0256(18) -0.0025(15) -0.0067(15) -0.0064(16)
O1 0.0366(17) 0.0155(16) 0.0417(19) 0.0012(13) -0.0021(15) -0.0019(13)
O2 0.0313(18) 0.0277(15) 0.0372(19) 0.0079(14) -0.0237(15) -0.0041(14)
O3 0.0234(15) 0.0257(16) 0.0455(19) -0.0043(14) 0.0113(14) 0.0010(12)
O4 0.0167(13) 0.0161(14) 0.0204(13) 0.0014(11) 0.0000(10) 0.0010(11)
O5 0.0173(15) 0.0186(16) 0.0208(15) 0.0018(10) -0.0078(12) -0.0039(9)
O6 0.0160(13) 0.0130(12) 0.0187(13) -0.0006(11) -0.0054(10) -0.0006(11)
O7 0.0260(15) 0.0180(14) 0.0338(17) -0.0097(13) 0.0026(13) -0.0038(12)
Re1 0.01165(14) 0.00787(15) 0.01856(14) 0.00027(5) -0.00349(8) 0.00019(4)

loop_
_atom_type_symbol
_atom_type_description
_atom_type_scat_dispersion_real
_atom_type_scat_dispersion_imag
_atom_type_scat_source
C C 0.0181 0.0091 'International Tables Vol C Tables 4.2.6.8 and 6.1.1.4'
H H 0.0000 0.0000 'International Tables Vol C Tables 4.2.6.8 and 6.1.1.4'
N N 0.0311 0.0180 'International Tables Vol C Tables 4.2.6.8 and 6.1.1.4'
O O 0.0492 0.0322 'International Tables Vol C Tables 4.2.6.8 and 6.1.1.4'
Re Re -5.2083 5.8923 'International Tables Vol C Tables 4.2.6.8 and 6.1.1.4'

loop_
_exptl_crystal_face_index_h
_exptl_crystal_face_index_k
_exptl_crystal_face_index_l
_exptl_crystal_face_perp_dist
-1 0 0 0.0654
5 -2 -5 0.1513
5 4 -5 0.1316
-2 5 -1 0.0907
4 -5 -4 0.1539
-5 -4 5 0.0687
1 0 0 0.0654

loop_
_geom_angle_atom_site_label_1
_geom_angle_atom_site_label_2
_geom_angle_atom_site_label_3
_geom_angle
_geom_angle_site_symmetry_1
_geom_angle_site_symmetry_3
_geom_angle_publ_flag
O1 C1 Re1 177.3(4) . . ?
O2 C2 Re1 178.6(5) . . ?
O3 C3 Re1 177.3(4) . . ?
C5 C4 H4 118.7 . . ?
N1 C4 H4 118.7 . . ?
N1 C4 C5 122.5(4) . . ?
C4 C5 C6 119.0(4) . . ?
N2 C5 C4 120.6(4) . . ?
N2 C5 C6 120.4(4) . . ?
C5 C6 H6 121.0 . . ?
C7 C6 C5 118.0(4) . . ?
C7 C6 H6 121.0 . . ?
C6 C7 H7 120.0 . . ?
C6 C7 C8 120.0(4) . . ?
C8 C7 H7 120.0 . . ?
C7 C8 C9 122.5(3) . . ?
N1 C8 C7 121.6(3) . . ?
N1 C8 C9 115.9(3) . . ?
O5 C9 C8 120.3(4) . . ?
O5 C9 O6 124.0(4) . . ?
O6 C9 C8 115.7(3) . . ?
C4 N1 C8 119.0(3) . . ?
C4 N1 Re1 126.4(3) . . ?
C8 N1 Re1 114.5(3) . . ?
C5 N2 H2A 119(5) . . ?
C5 N2 H2B 116(5) . . ?
H2A N2 H2B 124(6) . . ?
H4A O4 H4B 100(6) . . ?
Re1 O4 H4A 121(4) . . ?
Re1 O4 H4B 111(5) . . ?
C9 O6 Re1 118.7(2) . . ?
H7C O7 H7A 116(10) . . ?
H7C O7 H7B 99(9) . . ?
C1 Re1 N1 171.74(15) . . ?
C1 Re1 O4 95.35(15) . . ?
C1 Re1 O6 97.09(14) . . ?
C2 Re1 C1 86.49(17) . . ?
C2 Re1 N1 101.04(15) . . ?
C2 Re1 O4 92.20(17) . . ?
C2 Re1 O6 173.97(15) . . ?
C3 Re1 C1 85.89(18) . . ?
C3 Re1 C2 89.5(2) . . ?
C3 Re1 N1 97.49(15) . . ?
C3 Re1 O4 177.99(14) . . ?
C3 Re1 O6 95.62(15) . . ?
O4 Re1 N1 81.07(11) . . ?
O6 Re1 N1 75.13(12) . . ?
O6 Re1 O4 82.66(11) . . ?

loop_
_geom_bond_atom_site_label_1
_geom_bond_atom_site_label_2
_geom_bond_distance
_geom_bond_site_symmetry_2
_geom_bond_publ_flag
C1 O1 1.135(6) . ?
C1 Re1 1.932(5) . ?
C2 O2 1.141(6) . ?
C2 Re1 1.917(5) . ?
C3 O3 1.142(6) . ?
C3 Re1 1.913(4) . ?
C4 H4 0.9500 . ?
C4 C5 1.383(6) . ?
C4 N1 1.340(5) . ?
C5 C6 1.407(6) . ?
C5 N2 1.376(5) . ?
C6 H6 0.9500 . ?
C6 C7 1.382(6) . ?
C7 H7 0.9500 . ?
C7 C8 1.388(5) . ?
C8 C9 1.485(5) . ?
C8 N1 1.350(5) . ?
C9 O5 1.230(5) . ?
C9 O6 1.296(5) . ?
N1 Re1 2.190(3) . ?
N2 H2A 0.77(7) . ?
N2 H2B 0.92(8) . ?
O4 H4A 0.96(7) . ?
O4 H4B 0.86(8) . ?
O4 Re1 2.182(3) . ?
O6 Re1 2.135(3) . ?
O7 H7C 0.83(2) . ?
O7 H7A 0.82(2) . ?
O7 H7B 0.83(2) . ?

loop_
_geom_torsion_atom_site_label_1
_geom_torsion_atom_site_label_2
_geom_torsion_atom_site_label_3
_geom_torsion_atom_site_label_4
_geom_torsion
_geom_torsion_site_symmetry_1
_geom_torsion_site_symmetry_2
_geom_torsion_site_symmetry_3
_geom_torsion_site_symmetry_4
_geom_torsion_publ_flag
C4 C5 C6 C7 0.9(6) . . . . ?
C5 C4 N1 C8 0.4(6) . . . . ?
C5 C4 N1 Re1 -175.6(3) . . . . ?
C5 C6 C7 C8 -0.3(6) . . . . ?
C6 C7 C8 C9 179.2(4) . . . . ?
C6 C7 C8 N1 -0.4(6) . . . . ?
C7 C8 C9 O5 1.2(6) . . . . ?
C7 C8 C9 O6 -178.6(3) . . . . ?
C7 C8 N1 C4 0.3(5) . . . . ?
C7 C8 N1 Re1 176.8(3) . . . . ?
C8 C9 O6 Re1 1.5(4) . . . . ?
C9 C8 N1 C4 -179.3(3) . . . . ?
C9 C8 N1 Re1 -2.8(4) . . . . ?
N1 C4 C5 C6 -1.1(6) . . . . ?
N1 C4 C5 N2 177.0(4) . . . . ?
N1 C8 C9 O5 -179.3(4) . . . . ?
N1 C8 C9 O6 0.9(5) . . . . ?
N2 C5 C6 C7 -177.1(4) . . . . ?
O5 C9 O6 Re1 -178.2(3) . . . . ?
